data_4070841
loop_
_publ_author_name
'Castarlenas, Ricardo'
'Esteruelas, Miguel A.'
'Lalrempuia, Ralte'
'Oliv\'an, Montserrat'
'O\~nate, Enrique'

_publ_section_title
;
 Osmium&#x2212;Allenylidene Complexes Containing an N-Heterocyclic Carbene
 Ligand
;
_journal_issue 4
_journal_name_full Organometallics
_journal_page_first 795
_journal_paper_doi 10.1021/om7010694
_journal_volume 27
_journal_year 2008
_chemical_formula_moiety 'C57 H76 N5 Os P, 2(B F4)'
_chemical_formula_sum 'C57 H76 B2 F8 N5 Os P'
_chemical_formula_weight 1226.02
_chemical_name_systematic
; 
 ? 
;
_space_group_IT_number 15
_symmetry_cell_setting monoclinic
_symmetry_space_group_name_Hall '-C 2yc'
_symmetry_space_group_name_H-M 'C 1 2/c 1'
_atom_sites_solution_hydrogens geom
_atom_sites_solution_primary direct
_atom_sites_solution_secondary difmap
_audit_creation_method SHELXL-97
_cell_angle_alpha 90.00
_cell_angle_beta 132.683(2)
_cell_angle_gamma 90.00
_cell_formula_units_Z 8
_cell_length_a 29.156(5)
_cell_length_b 25.895(4)
_cell_length_c 20.849(3)
_cell_measurement_reflns_used 6419
_cell_measurement_temperature 105(2)
_cell_measurement_theta_max 20
_cell_measurement_theta_min 3
_cell_volume 11571(3)
_computing_cell_refinement 'SAINT+ v. 6.1 (Bruker AXS, 2000)'
_computing_data_collection 'SMART v. 5.625 (Bruker AXS, 2000)'
_computing_data_reduction 'SAINT+ v. 6.1 (Bruker AXS, 2000)'
_computing_molecular_graphics 'XP, SHELXTL v. 6.1 (Bruker, 2000)'
_computing_publication_material 'XCIF, SHELXTL v. 6.1 (Bruker, 2000)'
_computing_structure_refinement 'SHELXL-97 (Sheldrick, 1997)'
_computing_structure_solution 'SHELXS-97 (Sheldrick, 1990)'
_diffrn_ambient_temperature 105(2)
_diffrn_detector_area_resol_mean 8.26
_diffrn_measured_fraction_theta_full 1.000
_diffrn_measured_fraction_theta_max 0.935
_diffrn_measurement_device_type 'Bruker SMART APEX CCD system'
_diffrn_measurement_method '\w rotations with narrow frames'
_diffrn_radiation_monochromator graphite
_diffrn_radiation_source 'fine-focus sealed tube'
_diffrn_radiation_type MoK\a
_diffrn_radiation_wavelength 0.71073
_diffrn_reflns_av_R_equivalents 0.0780
_diffrn_reflns_av_sigmaI/netI 0.1142
_diffrn_reflns_limit_h_max 39
_diffrn_reflns_limit_h_min -39
_diffrn_reflns_limit_k_max 33
_diffrn_reflns_limit_k_min -35
_diffrn_reflns_limit_l_max 26
_diffrn_reflns_limit_l_min -27
_diffrn_reflns_number 63841
_diffrn_reflns_theta_full 27.50
_diffrn_reflns_theta_max 29.04
_diffrn_reflns_theta_min 1.23
_diffrn_standards_decay_% 'no decay'
_exptl_absorpt_coefficient_mu 2.298
_exptl_absorpt_correction_T_max 0.839
_exptl_absorpt_correction_T_min 0.701
_exptl_absorpt_correction_type multi-scan
_exptl_absorpt_process_details
;
Absorption correction performed with SADABS program. This is based on the
method of Blessing: Blessing, R. H., Acta Crystallogr., Sect. A 1995, 51, 33.

SADABS: Area-Detector Absorption Correction. Bruker-AXS 
within SAINT+ package, v. 6.1 (2000).
;
_exptl_crystal_colour 'dark brown'
_exptl_crystal_density_diffrn 1.408
_exptl_crystal_density_method 'not measured'
_exptl_crystal_description 'irregular block'
_exptl_crystal_F_000 5008
_exptl_crystal_size_max 0.16
_exptl_crystal_size_mid 0.12
_exptl_crystal_size_min 0.03
_refine_diff_density_max 2.443
_refine_diff_density_min -0.873
_refine_diff_density_rms 0.138
_refine_ls_extinction_method none
_refine_ls_goodness_of_fit_ref 0.913
_refine_ls_hydrogen_treatment constr
_refine_ls_matrix_type full
_refine_ls_number_parameters 681
_refine_ls_number_reflns 14445
_refine_ls_number_restraints 18
_refine_ls_restrained_S_all 0.922
_refine_ls_R_factor_all 0.0968
_refine_ls_R_factor_gt 0.0540
_refine_ls_shift/su_max 0.001
_refine_ls_shift/su_mean 0.000
_refine_ls_structure_factor_coef Fsqd
_refine_ls_weighting_details 'calc w=1/[\s^2^(Fo^2^)+(0.0492P)^2^+0.0000P] where P=(Fo^2^+2Fc^2^)/3'
_refine_ls_weighting_scheme calc
_refine_ls_wR_factor_gt 0.1096
_refine_ls_wR_factor_ref 0.1194
_reflns_number_gt 9133
_reflns_number_total 14445
_reflns_threshold_expression >2sigma(I)
_cod_data_source_file om7010694-file002.cif
_cod_data_source_block mae2711s
_cod_original_sg_symbol_H-M 'C 2/c'
_cod_database_code 4070841

loop_
_symmetry_equiv_pos_as_xyz
'x, y, z'
'-x, y, -z+1/2'
'x+1/2, y+1/2, z'
'-x+1/2, y+1/2, -z+1/2'
'-x, -y, -z'
'x, -y, z-1/2'
'-x+1/2, -y+1/2, -z'
'x+1/2, -y+1/2, z-1/2'

loop_
_atom_site_label
_atom_site_type_symbol
_atom_site_fract_x
_atom_site_fract_y
_atom_site_fract_z
_atom_site_U_iso_or_equiv
_atom_site_adp_type
_atom_site_occupancy
_atom_site_symmetry_multiplicity
_atom_site_calc_flag
_atom_site_refinement_flags
_atom_site_disorder_assembly
_atom_site_disorder_group
Os Os 0.236485(10) 0.371217(8) 0.699990(14) 0.02643(7) Uani 1 1 d . . .
P P 0.12551(7) 0.38405(6) 0.56490(10) 0.0357(4) Uani 1 1 d . . .
N1 N 0.3619(2) 0.35247(18) 0.8939(3) 0.0322(11) Uani 1 1 d . . .
N2 N 0.3838(2) 0.38054(17) 0.8213(3) 0.0286(10) Uani 1 1 d . . .
N3 N 0.2422(2) 0.44544(18) 0.7325(3) 0.0356(11) Uani 1 1 d . . .
N4 N 0.2540(2) 0.38925(18) 0.6194(3) 0.0344(11) Uani 1 1 d . . .
N5 N 0.2352(2) 0.29729(18) 0.6716(3) 0.0312(11) Uani 1 1 d . . .
C1 C 0.3336(3) 0.36603(19) 0.8099(3) 0.0271(12) Uani 1 1 d . . .
C2 C 0.4255(3) 0.3590(2) 0.9515(4) 0.0393(15) Uani 1 1 d . . .
H2 H 0.4543 0.3522 1.0124 0.047 Uiso 1 1 calc R . .
C3 C 0.4397(3) 0.3765(2) 0.9068(3) 0.0373(14) Uani 1 1 d . . .
H3 H 0.4800 0.3845 0.9291 0.045 Uiso 1 1 calc R . .
C4 C 0.3352(3) 0.3318(2) 0.9264(4) 0.0389(15) Uani 1 1 d . . .
C5 C 0.3311(3) 0.2780(3) 0.9281(4) 0.0438(16) Uani 1 1 d . . .
C6 C 0.3134(3) 0.2596(3) 0.9714(4) 0.061(2) Uani 1 1 d . . .
H6 H 0.3081 0.2235 0.9725 0.073 Uiso 1 1 calc R . .
C7 C 0.3036(4) 0.2925(4) 1.0127(5) 0.083(3) Uani 1 1 d . . .
H7 H 0.2934 0.2786 1.0438 0.099 Uiso 1 1 calc R . .
C8 C 0.3080(4) 0.3453(3) 1.0100(5) 0.084(3) Uani 1 1 d . . .
H8 H 0.3000 0.3672 1.0379 0.101 Uiso 1 1 calc R . .
C9 C 0.3244(3) 0.3666(3) 0.9661(4) 0.0527(18) Uani 1 1 d . . .
C10 C 0.3463(3) 0.2418(2) 0.8886(4) 0.0466(17) Uani 1 1 d . . .
H10 H 0.3378 0.2605 0.8395 0.056 Uiso 1 1 calc R . .
C11 C 0.4144(4) 0.2269(3) 0.9533(6) 0.084(3) Uani 1 1 d . . .
H11A H 0.4400 0.2577 0.9705 0.126 Uiso 1 1 calc R . .
H11B H 0.4222 0.2019 0.9264 0.126 Uiso 1 1 calc R . .
H11C H 0.4251 0.2115 1.0049 0.126 Uiso 1 1 calc R . .
C12 C 0.3082(4) 0.1930(3) 0.8520(5) 0.063(2) Uani 1 1 d . . .
H12A H 0.3165 0.1732 0.8990 0.094 Uiso 1 1 calc R . .
H12B H 0.3195 0.1722 0.8251 0.094 Uiso 1 1 calc R . .
H12C H 0.2637 0.2018 0.8078 0.094 Uiso 1 1 calc R . .
C13 C 0.3333(4) 0.4254(3) 0.9672(5) 0.067(2) Uani 1 1 d . . .
H13 H 0.3362 0.4334 0.9231 0.081 Uiso 1 1 calc R . .
C14 C 0.3959(4) 0.4408(3) 1.0584(6) 0.098(3) Uani 1 1 d . . .
H14A H 0.4013 0.4783 1.0609 0.147 Uiso 1 1 calc R . .
H14B H 0.4304 0.4238 1.0685 0.147 Uiso 1 1 calc R . .
H14C H 0.3958 0.4300 1.1033 0.147 Uiso 1 1 calc R . .
C15 C 0.2800(4) 0.4571(3) 0.9447(6) 0.087(3) Uani 1 1 d . . .
H15A H 0.2786 0.4523 0.9901 0.131 Uiso 1 1 calc R . .
H15B H 0.2404 0.4458 0.8884 0.131 Uiso 1 1 calc R . .
H15C H 0.2866 0.4937 0.9413 0.131 Uiso 1 1 calc R . .
C16 C 0.3893(3) 0.3940(2) 0.7590(3) 0.0310(13) Uani 1 1 d . . .
C17 C 0.3968(3) 0.3537(2) 0.7217(4) 0.0327(14) Uani 1 1 d . . .
C18 C 0.4121(3) 0.3679(3) 0.6742(4) 0.0446(16) Uani 1 1 d . . .
H18 H 0.4175 0.3419 0.6478 0.053 Uiso 1 1 calc R . .
C19 C 0.4195(3) 0.4186(3) 0.6641(4) 0.0478(17) Uani 1 1 d . . .
H19 H 0.4301 0.4272 0.6313 0.057 Uiso 1 1 calc R . .
C20 C 0.4116(3) 0.4567(3) 0.7011(4) 0.0450(16) Uani 1 1 d . . .
H20 H 0.4172 0.4917 0.6940 0.054 Uiso 1 1 calc R . .
C21 C 0.3955(3) 0.4455(2) 0.7489(4) 0.0367(14) Uani 1 1 d . . .
C22 C 0.3913(3) 0.2975(2) 0.7346(4) 0.0396(15) Uani 1 1 d . . .
H22 H 0.3712 0.2961 0.7588 0.048 Uiso 1 1 calc R . .
C23 C 0.3501(3) 0.2671(3) 0.6500(4) 0.057(2) Uani 1 1 d . . .
H23A H 0.3091 0.2837 0.6082 0.086 Uiso 1 1 calc R . .
H23B H 0.3451 0.2318 0.6614 0.086 Uiso 1 1 calc R . .
H23C H 0.3694 0.2661 0.6258 0.086 Uiso 1 1 calc R . .
C24 C 0.4554(3) 0.2730(3) 0.8016(5) 0.0560(19) Uani 1 1 d . . .
H24A H 0.4781 0.2768 0.7827 0.084 Uiso 1 1 calc R . .
H24B H 0.4508 0.2362 0.8074 0.084 Uiso 1 1 calc R . .
H24C H 0.4786 0.2901 0.8581 0.084 Uiso 1 1 calc R . .
C25 C 0.3885(3) 0.4894(2) 0.7905(4) 0.0417(15) Uani 1 1 d . . .
H25 H 0.3725 0.4744 0.8164 0.050 Uiso 1 1 calc R . .
C26 C 0.4507(3) 0.5152(3) 0.8633(4) 0.0567(19) Uani 1 1 d . . .
H26A H 0.4794 0.4900 0.9094 0.085 Uiso 1 1 calc R . .
H26B H 0.4444 0.5438 0.8874 0.085 Uiso 1 1 calc R . .
H26C H 0.4684 0.5285 0.8401 0.085 Uiso 1 1 calc R . .
C27 C 0.3406(3) 0.5295(2) 0.7215(4) 0.0537(18) Uani 1 1 d . . .
H27A H 0.3567 0.5467 0.6983 0.081 Uiso 1 1 calc R . .
H27B H 0.3334 0.5552 0.7484 0.081 Uiso 1 1 calc R . .
H27C H 0.3012 0.5121 0.6739 0.081 Uiso 1 1 calc R . .
C28 C 0.2072(3) 0.3519(2) 0.7539(4) 0.0341(14) Uani 1 1 d . . .
C29 C 0.1774(3) 0.3383(3) 0.7740(4) 0.0472(17) Uani 1 1 d . . .
C30 C 0.1380(3) 0.3236(2) 0.7846(4) 0.0449(16) Uani 1 1 d . . .
C31 C 0.1138(3) 0.3597(2) 0.8096(4) 0.0488(18) Uani 1 1 d . . .
C32 C 0.1110(3) 0.4133(3) 0.7939(5) 0.0547(19) Uani 1 1 d . . .
H32 H 0.1255 0.4258 0.7676 0.066 Uiso 1 1 calc R . .
C33 C 0.0873(4) 0.4480(3) 0.8165(5) 0.062(2) Uani 1 1 d . . .
H33 H 0.0851 0.4838 0.8052 0.074 Uiso 1 1 calc R . .
C34 C 0.0672(4) 0.4291(3) 0.8556(5) 0.062(2) Uani 1 1 d . . .
H34 H 0.0502 0.4523 0.8702 0.074 Uiso 1 1 calc R . .
C35 C 0.0710(4) 0.3784(3) 0.8737(5) 0.060(2) Uani 1 1 d . . .
H35 H 0.0581 0.3667 0.9025 0.072 Uiso 1 1 calc R . .
C36 C 0.0938(3) 0.3429(3) 0.8507(4) 0.0552(19) Uani 1 1 d . . .
H36 H 0.0957 0.3073 0.8631 0.066 Uiso 1 1 calc R . .
C37 C 0.1137(3) 0.2699(3) 0.7607(4) 0.0451(16) Uani 1 1 d . . .
C38 C 0.1486(4) 0.2310(3) 0.7680(4) 0.0521(18) Uani 1 1 d . . .
H38 H 0.1894 0.2385 0.7915 0.063 Uiso 1 1 calc R . .
C39 C 0.1263(4) 0.1811(3) 0.7422(5) 0.063(2) Uani 1 1 d . . .
H39 H 0.1524 0.1552 0.7490 0.076 Uiso 1 1 calc R . .
C40 C 0.0684(4) 0.1681(3) 0.7074(5) 0.072(2) Uani 1 1 d . . .
H40 H 0.0545 0.1333 0.6928 0.086 Uiso 1 1 calc R . .
C41 C 0.0285(4) 0.2081(3) 0.6933(5) 0.069(2) Uani 1 1 d . . .
H41 H -0.0131 0.2007 0.6666 0.083 Uiso 1 1 calc R . .
C42 C 0.0519(4) 0.2584(3) 0.7196(5) 0.0550(19) Uani 1 1 d . . .
H42 H 0.0255 0.2854 0.7094 0.066 Uiso 1 1 calc R . .
C43 C 0.2440(3) 0.4873(3) 0.7499(4) 0.0472(17) Uani 1 1 d . . .
C44 C 0.2406(4) 0.5412(3) 0.7659(6) 0.081(3) Uani 1 1 d . . .
H44A H 0.2324 0.5626 0.7203 0.122 Uiso 1 1 calc R . .
H44B H 0.2802 0.5515 0.8230 0.122 Uiso 1 1 calc R . .
H44C H 0.2068 0.5456 0.7650 0.122 Uiso 1 1 calc R . .
C45 C 0.2561(3) 0.3969(2) 0.5674(4) 0.0417(16) Uani 1 1 d . . .
C46 C 0.2554(3) 0.4070(3) 0.4985(4) 0.070(2) Uani 1 1 d . . .
H46A H 0.2200 0.3891 0.4453 0.105 Uiso 1 1 calc R . .
H46B H 0.2944 0.3946 0.5163 0.105 Uiso 1 1 calc R . .
H46C H 0.2515 0.4443 0.4874 0.105 Uiso 1 1 calc R . .
C47 C 0.2327(3) 0.2559(3) 0.6525(4) 0.0445(16) Uani 1 1 d . . .
C48 C 0.2255(4) 0.2022(3) 0.6239(6) 0.083(3) Uani 1 1 d . . .
H48A H 0.2013 0.1827 0.6326 0.124 Uiso 1 1 calc R . .
H48B H 0.2668 0.1864 0.6582 0.124 Uiso 1 1 calc R . .
H48C H 0.2038 0.2017 0.5619 0.124 Uiso 1 1 calc R . .
C49 C 0.1153(3) 0.4248(3) 0.4827(4) 0.0495(18) Uani 1 1 d . . .
H49 H 0.1354 0.4051 0.4660 0.059 Uiso 1 1 calc R . .
C50 C 0.1500(3) 0.4772(3) 0.5181(5) 0.064(2) Uani 1 1 d . . .
H50A H 0.1418 0.4965 0.4708 0.096 Uiso 1 1 calc R . .
H50B H 0.1949 0.4711 0.5649 0.096 Uiso 1 1 calc R . .
H50C H 0.1352 0.4971 0.5409 0.096 Uiso 1 1 calc R . .
C51 C 0.0471(3) 0.4331(3) 0.3969(4) 0.065(2) Uani 1 1 d . . .
H51A H 0.0262 0.4563 0.4074 0.098 Uiso 1 1 calc R . .
H51B H 0.0253 0.3998 0.3755 0.098 Uiso 1 1 calc R . .
H51C H 0.0463 0.4483 0.3531 0.098 Uiso 1 1 calc R . .
C52 C 0.0760(3) 0.4102(2) 0.5840(4) 0.0465(17) Uani 1 1 d . . .
H52 H 0.0906 0.3925 0.6377 0.056 Uiso 1 1 calc R . .
C53 C 0.0857(3) 0.4674(3) 0.6048(5) 0.069(2) Uani 1 1 d . . .
H53A H 0.0764 0.4865 0.5565 0.104 Uiso 1 1 calc R . .
H53B H 0.1292 0.4736 0.6584 0.104 Uiso 1 1 calc R . .
H53C H 0.0579 0.4790 0.6128 0.104 Uiso 1 1 calc R . .
C54 C 0.0064(3) 0.4001(3) 0.5142(5) 0.0564(19) Uani 1 1 d . . .
H54A H -0.0142 0.4150 0.5323 0.085 Uiso 1 1 calc R . .
H54B H -0.0011 0.3628 0.5059 0.085 Uiso 1 1 calc R . .
H54C H -0.0104 0.4160 0.4592 0.085 Uiso 1 1 calc R . .
C55 C 0.0832(3) 0.3253(2) 0.5019(4) 0.0414(15) Uani 1 1 d . . .
H55 H 0.0387 0.3355 0.4529 0.050 Uiso 1 1 calc R . .
C56 C 0.1071(3) 0.3034(3) 0.4596(4) 0.0550(19) Uani 1 1 d . . .
H56A H 0.1527 0.3017 0.5035 0.083 Uiso 1 1 calc R . .
H56B H 0.0934 0.3259 0.4117 0.083 Uiso 1 1 calc R . .
H56C H 0.0900 0.2686 0.4370 0.083 Uiso 1 1 calc R . .
C57 C 0.0836(3) 0.2845(2) 0.5558(4) 0.0419(15) Uani 1 1 d . . .
H57A H 0.0610 0.2537 0.5200 0.063 Uiso 1 1 calc R . .
H57B H 0.0632 0.2987 0.5747 0.063 Uiso 1 1 calc R . .
H57C H 0.1267 0.2752 0.6071 0.063 Uiso 1 1 calc R . .
B1 B 0.1134(4) 0.1057(4) 0.5396(6) 0.056(2) Uani 1 1 d . . .
F1 F 0.1371(2) 0.11750(18) 0.6203(3) 0.0834(15) Uani 1 1 d . . .
F2 F 0.0833(2) 0.14941(17) 0.4870(3) 0.0742(13) Uani 1 1 d . . .
F3 F 0.16311(19) 0.09488(17) 0.5452(3) 0.0682(12) Uani 1 1 d . . .
F4 F 0.0751(3) 0.06595(19) 0.5031(4) 0.0999(17) Uani 1 1 d . . .
F7 F 0.82266(18) 0.37936(18) 0.2004(3) 0.0969(16) Uani 1 1 d D A .
B2 B 0.8841(4) 0.3925(2) 0.2418(4) 0.060(2) Uani 1 1 d D . .
F5A F 0.9265(4) 0.3551(3) 0.2981(6) 0.057(4) Uiso 0.40 1 d PD A 1
F6A F 0.8894(5) 0.4067(5) 0.1831(6) 0.094(5) Uiso 0.40 1 d PD A 1
F8A F 0.8976(4) 0.4378(3) 0.2921(6) 0.065(3) Uiso 0.40 1 d PD A 1
F5B F 0.9217(4) 0.3597(3) 0.3131(5) 0.098(4) Uiso 0.60 1 d PD A 2
F6B F 0.8885(4) 0.3785(3) 0.1802(5) 0.101(3) Uiso 0.60 1 d PD A 2
F8B F 0.8946(4) 0.4431(2) 0.2591(5) 0.087(3) Uiso 0.60 1 d PD A 2

loop_
_atom_site_aniso_label
_atom_site_aniso_U_11
_atom_site_aniso_U_22
_atom_site_aniso_U_33
_atom_site_aniso_U_23
_atom_site_aniso_U_13
_atom_site_aniso_U_12
Os 0.02382(11) 0.02447(11) 0.02939(11) -0.00072(11) 0.01739(9) -0.00174(11)
P 0.0259(8) 0.0339(9) 0.0385(9) 0.0023(7) 0.0183(7) -0.0028(7)
N1 0.031(3) 0.039(3) 0.026(2) 0.001(2) 0.019(2) -0.002(2)
N2 0.023(2) 0.037(3) 0.026(2) 0.002(2) 0.017(2) 0.000(2)
N3 0.030(3) 0.029(3) 0.046(3) -0.004(2) 0.025(3) -0.003(2)
N4 0.029(3) 0.037(3) 0.030(3) 0.002(2) 0.017(2) -0.003(2)
N5 0.030(3) 0.028(3) 0.033(3) -0.002(2) 0.021(2) -0.005(2)
C1 0.033(3) 0.020(3) 0.035(3) -0.002(2) 0.026(3) -0.004(2)
C2 0.026(3) 0.054(4) 0.021(3) 0.002(3) 0.010(3) -0.005(3)
C3 0.027(3) 0.051(4) 0.031(3) -0.002(3) 0.018(3) -0.006(3)
C4 0.039(4) 0.055(4) 0.030(3) -0.003(3) 0.026(3) -0.011(3)
C5 0.034(4) 0.052(4) 0.035(3) 0.006(3) 0.019(3) -0.009(3)
C6 0.068(6) 0.067(5) 0.044(4) 0.004(4) 0.036(4) -0.022(4)
C7 0.115(8) 0.100(7) 0.069(5) -0.020(5) 0.077(6) -0.054(6)
C8 0.133(9) 0.093(6) 0.091(6) -0.046(5) 0.102(7) -0.057(6)
C9 0.058(5) 0.065(5) 0.049(4) -0.021(4) 0.042(4) -0.031(4)
C10 0.040(4) 0.041(4) 0.058(4) 0.017(3) 0.033(4) 0.015(3)
C11 0.067(6) 0.067(6) 0.099(7) 0.016(5) 0.049(6) 0.016(5)
C12 0.067(6) 0.051(5) 0.077(5) 0.005(4) 0.052(5) 0.003(4)
C13 0.091(7) 0.066(5) 0.086(6) -0.044(4) 0.076(6) -0.046(5)
C14 0.116(9) 0.098(7) 0.117(8) -0.063(6) 0.094(8) -0.058(6)
C15 0.116(8) 0.072(6) 0.140(8) -0.044(6) 0.113(8) -0.032(5)
C16 0.022(3) 0.042(3) 0.027(3) 0.005(3) 0.016(3) 0.000(3)
C17 0.027(3) 0.044(3) 0.031(3) 0.004(3) 0.021(3) 0.002(3)
C18 0.033(4) 0.064(5) 0.037(3) 0.000(3) 0.024(3) 0.005(3)
C19 0.038(4) 0.069(5) 0.039(4) 0.008(3) 0.027(3) -0.005(4)
C20 0.037(4) 0.055(4) 0.040(4) 0.008(3) 0.024(3) -0.007(3)
C21 0.028(3) 0.046(4) 0.031(3) 0.006(3) 0.018(3) 0.000(3)
C22 0.039(4) 0.040(4) 0.046(4) -0.003(3) 0.031(3) 0.001(3)
C23 0.065(5) 0.055(4) 0.061(5) -0.018(4) 0.047(4) -0.006(4)
C24 0.056(5) 0.052(4) 0.069(5) 0.011(4) 0.046(4) 0.009(4)
C25 0.038(4) 0.036(3) 0.049(4) 0.002(3) 0.029(3) -0.005(3)
C26 0.046(5) 0.052(4) 0.057(4) -0.016(4) 0.029(4) -0.016(4)
C27 0.050(5) 0.040(4) 0.065(5) 0.002(3) 0.036(4) -0.005(3)
C28 0.035(4) 0.031(3) 0.041(3) -0.002(3) 0.028(3) -0.003(3)
C29 0.041(4) 0.056(4) 0.046(4) -0.006(3) 0.030(4) -0.008(3)
C30 0.053(5) 0.045(4) 0.050(4) -0.002(3) 0.040(4) 0.000(3)
C31 0.060(5) 0.047(4) 0.057(4) -0.007(3) 0.046(4) -0.007(3)
C32 0.064(5) 0.046(4) 0.062(5) -0.008(4) 0.045(4) -0.009(4)
C33 0.074(6) 0.048(4) 0.076(5) -0.014(4) 0.056(5) -0.004(4)
C34 0.078(6) 0.053(5) 0.073(5) -0.013(4) 0.060(5) -0.006(4)
C35 0.069(5) 0.066(5) 0.066(5) -0.004(4) 0.054(5) 0.004(4)
C36 0.069(6) 0.052(4) 0.062(5) -0.002(4) 0.051(5) -0.004(4)
C37 0.044(4) 0.048(4) 0.055(4) 0.000(3) 0.038(4) -0.001(3)
C38 0.060(5) 0.043(4) 0.061(5) 0.000(3) 0.045(4) 0.007(4)
C39 0.089(7) 0.043(4) 0.074(5) 0.000(4) 0.062(6) 0.007(4)
C40 0.073(6) 0.054(5) 0.076(6) -0.020(4) 0.046(5) -0.015(5)
C41 0.085(6) 0.059(5) 0.078(6) -0.017(4) 0.061(5) -0.028(5)
C42 0.065(5) 0.053(4) 0.065(5) -0.008(4) 0.051(5) -0.008(4)
C43 0.034(4) 0.045(4) 0.060(5) -0.011(4) 0.031(4) -0.006(3)
C44 0.077(6) 0.038(4) 0.132(8) -0.025(5) 0.072(6) -0.009(4)
C45 0.027(3) 0.055(4) 0.033(3) 0.004(3) 0.016(3) -0.009(3)
C46 0.051(5) 0.117(7) 0.038(4) 0.013(4) 0.029(4) -0.006(5)
C47 0.034(4) 0.042(4) 0.047(4) -0.004(3) 0.023(3) -0.003(3)
C48 0.087(7) 0.041(4) 0.103(7) -0.027(4) 0.057(6) -0.009(4)
C49 0.033(4) 0.057(4) 0.042(4) 0.015(3) 0.019(3) -0.001(3)
C50 0.042(4) 0.061(5) 0.058(5) 0.014(4) 0.021(4) -0.009(4)
C51 0.035(4) 0.078(5) 0.047(4) 0.029(4) 0.014(4) 0.007(4)
C52 0.032(4) 0.051(4) 0.046(4) -0.009(3) 0.022(3) -0.004(3)
C53 0.045(5) 0.052(5) 0.090(6) -0.014(4) 0.038(5) 0.003(4)
C54 0.034(4) 0.055(5) 0.068(5) -0.004(4) 0.029(4) -0.001(3)
C55 0.030(4) 0.048(4) 0.040(4) -0.002(3) 0.021(3) -0.004(3)
C56 0.046(4) 0.072(5) 0.039(4) -0.015(4) 0.026(4) -0.011(4)
C57 0.042(4) 0.037(3) 0.046(4) -0.006(3) 0.030(3) -0.007(3)
B1 0.032(5) 0.076(6) 0.056(5) -0.012(5) 0.028(4) -0.008(5)
F1 0.098(4) 0.107(4) 0.071(3) 0.010(3) 0.068(3) 0.032(3)
F2 0.068(3) 0.080(3) 0.069(3) 0.020(2) 0.044(3) 0.023(3)
F3 0.049(3) 0.091(3) 0.057(3) -0.007(2) 0.033(2) 0.007(2)
F4 0.101(4) 0.089(4) 0.135(5) -0.028(3) 0.090(4) -0.031(3)
F7 0.062(3) 0.111(4) 0.108(4) -0.017(3) 0.053(3) -0.021(3)
B2 0.044(5) 0.073(6) 0.039(5) -0.002(4) 0.019(4) 0.001(5)

loop_
_atom_type_symbol
_atom_type_description
_atom_type_scat_dispersion_real
_atom_type_scat_dispersion_imag
_atom_type_scat_source
C C 0.0033 0.0016 'International Tables Vol C Tables 4.2.6.8 and 6.1.1.4'
H H 0.0000 0.0000 'International Tables Vol C Tables 4.2.6.8 and 6.1.1.4'
B B 0.0013 0.0007 'International Tables Vol C Tables 4.2.6.8 and 6.1.1.4'
N N 0.0061 0.0033 'International Tables Vol C Tables 4.2.6.8 and 6.1.1.4'
F F 0.0171 0.0103 'International Tables Vol C Tables 4.2.6.8 and 6.1.1.4'
P P 0.1023 0.0942 'International Tables Vol C Tables 4.2.6.8 and 6.1.1.4'
Os Os -1.2165 7.6030 'International Tables Vol C Tables 4.2.6.8 and 6.1.1.4'

loop_
_geom_angle_atom_site_label_1
_geom_angle_atom_site_label_2
_geom_angle_atom_site_label_3
_geom_angle
C28 Os N5 89.8(2)
C28 Os N3 91.2(2)
N5 Os N3 177.29(19)
C28 Os N4 170.2(2)
N5 Os N4 86.69(18)
N3 Os N4 92.68(19)
C28 Os C1 98.7(2)
N5 Os C1 90.18(19)
N3 Os C1 87.19(19)
N4 Os C1 90.43(19)
C28 Os P 86.76(19)
N5 Os P 92.49(14)
N3 Os P 90.07(14)
N4 Os P 84.28(13)
C1 Os P 173.93(14)
C55 P C49 101.6(3)
C55 P C52 102.3(3)
C49 P C52 109.1(3)
C55 P Os 115.3(2)
C49 P Os 113.1(2)
C52 P Os 114.1(2)
C2 N1 C1 111.6(5)
C2 N1 C4 118.4(5)
C1 N1 C4 130.0(5)
C1 N2 C3 113.0(4)
C1 N2 C16 131.5(4)
C3 N2 C16 115.1(5)
C43 N3 Os 178.3(5)
C45 N4 Os 171.4(5)
C47 N5 Os 177.6(6)
N2 C1 N1 101.5(4)
N2 C1 Os 131.2(4)
N1 C1 Os 126.8(4)
C3 C2 N1 107.8(5)
C3 C2 H2 126.1
N1 C2 H2 126.1
C2 C3 N2 106.0(5)
C2 C3 H3 127.0
N2 C3 H3 127.0
C9 C4 C5 124.8(6)
C9 C4 N1 116.9(5)
C5 C4 N1 117.6(5)
C6 C5 C4 115.5(6)
C6 C5 C10 121.3(6)
C4 C5 C10 123.2(6)
C7 C6 C5 121.4(7)
C7 C6 H6 119.3
C5 C6 H6 119.3
C6 C7 C8 121.6(7)
C6 C7 H7 119.2
C8 C7 H7 119.2
C7 C8 C9 120.1(7)
C7 C8 H8 120.0
C9 C8 H8 120.0
C4 C9 C8 116.6(7)
C4 C9 C13 122.9(6)
C8 C9 C13 120.5(6)
C5 C10 C12 114.4(6)
C5 C10 C11 111.7(6)
C12 C10 C11 108.1(6)
C5 C10 H10 107.5
C12 C10 H10 107.5
C11 C10 H10 107.5
C10 C11 H11A 109.5
C10 C11 H11B 109.5
H11A C11 H11B 109.5
C10 C11 H11C 109.5
H11A C11 H11C 109.5
H11B C11 H11C 109.5
C10 C12 H12A 109.5
C10 C12 H12B 109.5
H12A C12 H12B 109.5
C10 C12 H12C 109.5
H12A C12 H12C 109.5
H12B C12 H12C 109.5
C15 C13 C9 113.7(6)
C15 C13 C14 110.3(6)
C9 C13 C14 108.6(7)
C15 C13 H13 108.0
C9 C13 H13 108.0
C14 C13 H13 108.0
C13 C14 H14A 109.5
C13 C14 H14B 109.5
H14A C14 H14B 109.5
C13 C14 H14C 109.5
H14A C14 H14C 109.5
H14B C14 H14C 109.5
C13 C15 H15A 109.5
C13 C15 H15B 109.5
H15A C15 H15B 109.5
C13 C15 H15C 109.5
H15A C15 H15C 109.5
H15B C15 H15C 109.5
C21 C16 C17 123.2(5)
C21 C16 N2 118.2(5)
C17 C16 N2 117.9(5)
C18 C17 C16 116.3(6)
C18 C17 C22 120.7(5)
C16 C17 C22 122.9(5)
C19 C18 C17 121.8(6)
C19 C18 H18 119.1
C17 C18 H18 119.1
C20 C19 C18 120.1(6)
C20 C19 H19 120.0
C18 C19 H19 120.0
C19 C20 C21 121.4(6)
C19 C20 H20 119.3
C21 C20 H20 119.3
C16 C21 C20 117.0(6)
C16 C21 C25 123.4(5)
C20 C21 C25 119.5(6)
C17 C22 C23 113.0(5)
C17 C22 C24 110.7(5)
C23 C22 C24 111.3(5)
C17 C22 H22 107.2
C23 C22 H22 107.2
C24 C22 H22 107.2
C22 C23 H23A 109.5
C22 C23 H23B 109.5
H23A C23 H23B 109.5
C22 C23 H23C 109.5
H23A C23 H23C 109.5
H23B C23 H23C 109.5
C22 C24 H24A 109.5
C22 C24 H24B 109.5
H24A C24 H24B 109.5
C22 C24 H24C 109.5
H24A C24 H24C 109.5
H24B C24 H24C 109.5
C26 C25 C21 111.5(5)
C26 C25 C27 110.4(5)
C21 C25 C27 110.9(5)
C26 C25 H25 108.0
C21 C25 H25 108.0
C27 C25 H25 108.0
C25 C26 H26A 109.5
C25 C26 H26B 109.5
H26A C26 H26B 109.5
C25 C26 H26C 109.5
H26A C26 H26C 109.5
H26B C26 H26C 109.5
C25 C27 H27A 109.5
C25 C27 H27B 109.5
H27A C27 H27B 109.5
C25 C27 H27C 109.5
H27A C27 H27C 109.5
H27B C27 H27C 109.5
C29 C28 Os 168.2(5)
C28 C29 C30 172.6(7)
C29 C30 C31 122.9(6)
C29 C30 C37 118.0(6)
C31 C30 C37 118.8(6)
C36 C31 C32 117.7(6)
C36 C31 C30 121.6(6)
C32 C31 C30 120.7(6)
C33 C32 C31 121.2(7)
C33 C32 H32 119.4
C31 C32 H32 119.4
C34 C33 C32 118.6(7)
C34 C33 H33 120.7
C32 C33 H33 120.7
C35 C34 C33 121.4(7)
C35 C34 H34 119.3
C33 C34 H34 119.3
C34 C35 C36 121.0(7)
C34 C35 H35 119.5
C36 C35 H35 119.5
C31 C36 C35 120.1(7)
C31 C36 H36 120.0
C35 C36 H36 120.0
C38 C37 C42 117.6(7)
C38 C37 C30 120.2(6)
C42 C37 C30 121.7(6)
C37 C38 C39 121.9(7)
C37 C38 H38 119.1
C39 C38 H38 119.1
C40 C39 C38 121.8(8)
C40 C39 H39 119.1
C38 C39 H39 119.1
C39 C40 C41 118.4(7)
C39 C40 H40 120.8
C41 C40 H40 120.8
C42 C41 C40 118.8(8)
C42 C41 H41 120.6
C40 C41 H41 120.6
C41 C42 C37 121.3(7)
C41 C42 H42 119.4
C37 C42 H42 119.4
N3 C43 C44 175.1(8)
C43 C44 H44A 109.5
C43 C44 H44B 109.5
H44A C44 H44B 109.5
C43 C44 H44C 109.5
H44A C44 H44C 109.5
H44B C44 H44C 109.5
N4 C45 C46 177.2(7)
C45 C46 H46A 109.5
C45 C46 H46B 109.5
H46A C46 H46B 109.5
C45 C46 H46C 109.5
H46A C46 H46C 109.5
H46B C46 H46C 109.5
N5 C47 C48 176.7(8)
C47 C48 H48A 109.5
C47 C48 H48B 109.5
H48A C48 H48B 109.5
C47 C48 H48C 109.5
H48A C48 H48C 109.5
H48B C48 H48C 109.5
C51 C49 C50 110.1(5)
C51 C49 P 115.0(5)
C50 C49 P 114.5(5)
C51 C49 H49 105.4
C50 C49 H49 105.4
P C49 H49 105.4
C49 C50 H50A 109.5
C49 C50 H50B 109.5
H50A C50 H50B 109.5
C49 C50 H50C 109.5
H50A C50 H50C 109.5
H50B C50 H50C 109.5
C49 C51 H51A 109.5
C49 C51 H51B 109.5
H51A C51 H51B 109.5
C49 C51 H51C 109.5
H51A C51 H51C 109.5
H51B C51 H51C 109.5
C53 C52 C54 108.2(5)
C53 C52 P 113.3(5)
C54 C52 P 117.2(5)
C53 C52 H52 105.7
C54 C52 H52 105.7
P C52 H52 105.7
C52 C53 H53A 109.5
C52 C53 H53B 109.5
H53A C53 H53B 109.5
C52 C53 H53C 109.5
H53A C53 H53C 109.5
H53B C53 H53C 109.5
C52 C54 H54A 109.5
C52 C54 H54B 109.5
H54A C54 H54B 109.5
C52 C54 H54C 109.5
H54A C54 H54C 109.5
H54B C54 H54C 109.5
C57 C55 C56 112.4(5)
C57 C55 P 112.2(4)
C56 C55 P 111.6(4)
C57 C55 H55 106.8
C56 C55 H55 106.8
P C55 H55 106.8
C55 C56 H56A 109.5
C55 C56 H56B 109.5
H56A C56 H56B 109.5
C55 C56 H56C 109.5
H56A C56 H56C 109.5
H56B C56 H56C 109.5
C55 C57 H57A 109.5
C55 C57 H57B 109.5
H57A C57 H57B 109.5
C55 C57 H57C 109.5
H57A C57 H57C 109.5
H57B C57 H57C 109.5
F4 B1 F1 114.5(8)
F4 B1 F2 110.2(7)
F1 B1 F2 108.3(7)
F4 B1 F3 108.4(7)
F1 B1 F3 108.3(6)
F2 B1 F3 106.9(7)
F8B B2 F5A 123.5(8)
F8B B2 F6A 80.6(7)
F5A B2 F6A 111.7(7)
F8B B2 F5B 116.1(6)
F5A B2 F5B 18.3(7)
F6A B2 F5B 129.1(8)
F8B B2 F7 111.4(6)
F5A B2 F7 112.9(6)
F6A B2 F7 112.4(6)
F5B B2 F7 105.2(6)
F8B B2 F6B 110.5(6)
F5A B2 F6B 90.7(7)
F6A B2 F6B 30.2(5)
F5B B2 F6B 108.9(6)
F7 B2 F6B 104.0(6)
F8B B2 F8A 26.6(5)
F5A B2 F8A 108.0(6)
F6A B2 F8A 106.8(7)
F5B B2 F8A 95.2(7)
F7 B2 F8A 104.4(6)
F6B B2 F8A 136.0(7)

loop_
_geom_bond_atom_site_label_1
_geom_bond_atom_site_label_2
_geom_bond_distance
Os C28 1.882(6)
Os N5 1.997(5)
Os N3 2.007(5)
Os N4 2.114(5)
Os C1 2.118(6)
Os P 2.4811(16)
P C55 1.834(6)
P C49 1.857(6)
P C52 1.864(7)
N1 C2 1.376(7)
N1 C1 1.383(6)
N1 C4 1.438(7)
N2 C1 1.368(6)
N2 C3 1.379(7)
N2 C16 1.456(6)
N3 C43 1.133(7)
N4 C45 1.142(7)
N5 C47 1.127(7)
C2 C3 1.328(8)
C2 H2 0.9500
C3 H3 0.9500
C4 C9 1.394(8)
C4 C5 1.401(8)
C5 C6 1.393(8)
C5 C10 1.498(9)
C6 C7 1.372(10)
C6 H6 0.9500
C7 C8 1.376(11)
C7 H7 0.9500
C8 C9 1.400(9)
C8 H8 0.9500
C9 C13 1.543(9)
C10 C12 1.505(9)
C10 C11 1.509(9)
C10 H10 1.0000
C11 H11A 0.9800
C11 H11B 0.9800
C11 H11C 0.9800
C12 H12A 0.9800
C12 H12B 0.9800
C12 H12C 0.9800
C13 C15 1.524(11)
C13 C14 1.549(11)
C13 H13 1.0000
C14 H14A 0.9800
C14 H14B 0.9800
C14 H14C 0.9800
C15 H15A 0.9800
C15 H15B 0.9800
C15 H15C 0.9800
C16 C21 1.380(8)
C16 C17 1.405(8)
C17 C18 1.383(8)
C17 C22 1.507(8)
C18 C19 1.368(9)
C18 H18 0.9500
C19 C20 1.365(9)
C19 H19 0.9500
C20 C21 1.390(8)
C20 H20 0.9500
C21 C25 1.526(8)
C22 C23 1.517(8)
C22 C24 1.519(8)
C22 H22 1.0000
C23 H23A 0.9800
C23 H23B 0.9800
C23 H23C 0.9800
C24 H24A 0.9800
C24 H24B 0.9800
C24 H24C 0.9800
C25 C26 1.519(8)
C25 C27 1.541(8)
C25 H25 1.0000
C26 H26A 0.9800
C26 H26B 0.9800
C26 H26C 0.9800
C27 H27A 0.9800
C27 H27B 0.9800
C27 H27C 0.9800
C28 C29 1.246(8)
C29 C30 1.362(9)
C30 C31 1.463(8)
C30 C37 1.485(9)
C31 C36 1.392(9)
C31 C32 1.415(9)
C32 C33 1.396(9)
C32 H32 0.9500
C33 C34 1.377(9)
C33 H33 0.9500
C34 C35 1.349(9)
C34 H34 0.9500
C35 C36 1.395(9)
C35 H35 0.9500
C36 H36 0.9500
C37 C38 1.365(8)
C37 C42 1.404(9)
C38 C39 1.381(9)
C38 H38 0.9500
C39 C40 1.354(10)
C39 H39 0.9500
C40 C41 1.430(11)
C40 H40 0.9500
C41 C42 1.398(9)
C41 H41 0.9500
C42 H42 0.9500
C43 C44 1.453(9)
C44 H44A 0.9800
C44 H44B 0.9800
C44 H44C 0.9800
C45 C46 1.448(8)
C46 H46A 0.9800
C46 H46B 0.9800
C46 H46C 0.9800
C47 C48 1.473(9)
C48 H48A 0.9800
C48 H48B 0.9800
C48 H48C 0.9800
C49 C51 1.543(8)
C49 C50 1.547(9)
C49 H49 1.0000
C50 H50A 0.9800
C50 H50B 0.9800
C50 H50C 0.9800
C51 H51A 0.9800
C51 H51B 0.9800
C51 H51C 0.9800
C52 C53 1.514(8)
C52 C54 1.517(8)
C52 H52 1.0000
C53 H53A 0.9800
C53 H53B 0.9800
C53 H53C 0.9800
C54 H54A 0.9800
C54 H54B 0.9800
C54 H54C 0.9800
C55 C57 1.537(8)
C55 C56 1.552(8)
C55 H55 1.0000
C56 H56A 0.9800
C56 H56B 0.9800
C56 H56C 0.9800
C57 H57A 0.9800
C57 H57B 0.9800
C57 H57C 0.9800
B1 F4 1.317(9)
B1 F1 1.350(9)
B1 F2 1.396(10)
B1 F3 1.401(9)
F7 B2 1.406(8)
B2 F8B 1.338(7)
B2 F5A 1.369(7)
B2 F6A 1.382(7)
B2 F5B 1.386(7)
B2 F6B 1.420(7)
B2 F8A 1.438(7)
